data_1542787
loop_
_publ_author_name
'Dubey, Ritesh'
'Desiraju, Gautam R.'

_publ_section_title
;
 Combinatorial selection of molecular conformations and supramolecular
 synthons in quercetin cocrystal landscapes: a route to ternary solids
;
_journal_issue 4
_journal_name_full IUCrJ
_journal_page_first 402
_journal_page_last 408
_journal_paper_doi 10.1107/S2052252515009884
_journal_volume 2
_journal_year 2015
_chemical_formula_sum 'C27 H30 N2 O8'
_chemical_formula_weight 510.53
_chemical_name_systematic
;
 ?
;
_space_group_crystal_system triclinic
_space_group_IT_number 2
_space_group_name_Hall '-P 1'
_space_group_name_H-M_alt 'P -1'
_symmetry_space_group_name_Hall '-P 1'
_symmetry_space_group_name_H-M 'P -1'
_atom_sites_solution_hydrogens mixed
_audit_creation_method SHELXL-2013
_cell_angle_alpha 79.471(6)
_cell_angle_beta 85.133(6)
_cell_angle_gamma 82.377(6)
_cell_formula_units_Z 2
_cell_length_a 9.3202(10)
_cell_length_b 10.7538(12)
_cell_length_c 12.9869(14)
_cell_measurement_temperature 150(2)
_cell_volume 1266.0(2)
_computing_structure_refinement 'SHELXL-2013 (Sheldrick, 2013)'
_diffrn_ambient_temperature 150(2)
_diffrn_measured_fraction_theta_full 0.998
_diffrn_measured_fraction_theta_max 0.997
_diffrn_radiation_type MoK\a
_diffrn_radiation_wavelength 0.71073
_diffrn_reflns_av_R_equivalents 0.0303
_diffrn_reflns_av_unetI/netI 0.0381
_diffrn_reflns_laue_measured_fraction_full 0.998
_diffrn_reflns_laue_measured_fraction_max 0.997
_diffrn_reflns_limit_h_max 11
_diffrn_reflns_limit_h_min -12
_diffrn_reflns_limit_k_max 13
_diffrn_reflns_limit_k_min -13
_diffrn_reflns_limit_l_max 16
_diffrn_reflns_limit_l_min -16
_diffrn_reflns_number 13412
_diffrn_reflns_point_group_measured_fraction_full 0.998
_diffrn_reflns_point_group_measured_fraction_max 0.997
_diffrn_reflns_theta_full 25.242
_diffrn_reflns_theta_max 27.483
_diffrn_reflns_theta_min 3.110
_exptl_absorpt_coefficient_mu 0.099
_exptl_absorpt_correction_T_max 1.000
_exptl_absorpt_correction_T_min 0.844
_exptl_absorpt_correction_type multi-scan
_exptl_absorpt_process_details 'Jacobson, R. (1998) Private communication'
_exptl_crystal_colour Yellow
_exptl_crystal_density_diffrn 1.339
_exptl_crystal_description Plate
_exptl_crystal_F_000 540
_exptl_crystal_size_max 0.600
_exptl_crystal_size_mid 0.400
_exptl_crystal_size_min 0.150
_refine_diff_density_max 0.795
_refine_diff_density_min -0.621
_refine_diff_density_rms 0.077
_refine_ls_extinction_method none
_refine_ls_goodness_of_fit_ref 1.055
_refine_ls_hydrogen_treatment mixed
_refine_ls_matrix_type full
_refine_ls_number_parameters 354
_refine_ls_number_reflns 5779
_refine_ls_number_restraints 0
_refine_ls_restrained_S_all 1.055
_refine_ls_R_factor_all 0.0913
_refine_ls_R_factor_gt 0.0698
_refine_ls_shift/su_max 0.020
_refine_ls_shift/su_mean 0.001
_refine_ls_structure_factor_coef Fsqd
_refine_ls_weighting_details
;
 w=1/[\s^2^(Fo^2^)+(0.1020P)^2^+1.1876P]
 where P=(Fo^2^+2Fc^2^)/3
;
_refine_ls_weighting_scheme calc
_refine_ls_wR_factor_gt 0.1870
_refine_ls_wR_factor_ref 0.2016
_reflns_Friedel_coverage 0.000
_reflns_number_gt 4277
_reflns_number_total 5779
_reflns_threshold_expression 'I > 2\s(I)'
_cod_data_source_file lc5063.cif
_cod_data_source_block QTMP_IV
_cod_depositor_comments
;
The following automatic conversions were performed:

'_exptl_absorpt_correction_type' value 'Multi-scan' changed to
'multi-scan' according to
/usr/data/users/saulius/automatic-downloads/current/IUCr/lib/dictionaries/cif_core.dic
dictionary named 'cif_core.dic' version 2.4.2 from 2011-04-26.

Automatic conversion script
Id: cif_fix_values 4287 2015-11-16 14:04:37Z antanas 
;
_cod_database_code 1542787
_publcif_datablock.id {c5e7606c-af58-4d4c-b0f2-7dbaa0db07b5}

_shelx_space_group_comment
;
The symmetry employed for this shelxl refinement is uniquely defined
by the following loop, which should always be used as a source of
symmetry information in preference to the above space-group names.
They are only intended as comments.
;
_shelx_estimated_absorpt_t_min 0.943
_shelx_estimated_absorpt_t_max 0.985
_shelxl_version_number 2013-2

loop_
_space_group_symop_operation_xyz
'x, y, z'
'-x, -y, -z'

loop_
_atom_site_label
_atom_site_type_symbol
_atom_site_fract_x
_atom_site_fract_y
_atom_site_fract_z
_atom_site_U_iso_or_equiv
_atom_site_adp_type
_atom_site_occupancy
_atom_site_site_symmetry_order
_atom_site_calc_flag
_atom_site_refinement_flags_posn
_atom_site_refinement_flags_adp
C26 C 1.1488(15) 0.0610(10) 0.5799(5) 0.167(5) Uani 1 1 d . .
H26A H 1.1627 0.0852 0.6480 0.200 Uiso 1 1 calc R U
H26B H 1.1089 -0.0217 0.5919 0.200 Uiso 1 1 calc R U
C27 C 1.2612(19) 0.0600(15) 0.5222(13) 0.280(11) Uani 1 1 d . .
H27A H 1.3143 -0.0265 0.5399 0.336 Uiso 1 1 calc R U
H27B H 1.3203 0.1190 0.5447 0.336 Uiso 1 1 calc R U
C28 C 0.7352(10) -0.0876(5) 0.5820(6) 0.131(3) Uani 1 1 d . .
H28A H 0.6686 -0.1522 0.6090 0.158 Uiso 1 1 calc R U
H28B H 0.7024 -0.0103 0.6130 0.158 Uiso 1 1 calc R U
C29 C 0.8915(12) -0.1398(10) 0.6089(6) 0.187(5) Uani 1 1 d . .
H29A H 0.8972 -0.2190 0.6617 0.224 Uiso 1 1 calc R U
H29B H 0.9439 -0.0760 0.6313 0.224 Uiso 1 1 calc R U
O8 O 1.0552(10) 0.1655(6) 0.5099(6) 0.197(3) Uani 1 1 d . .
H4O H 0.102(4) 0.477(3) 0.575(3) 0.044(9) Uiso 1 1 d . .
H2O H 0.099(4) 0.539(3) 0.252(3) 0.051(10) Uiso 1 1 d . .
H6O H 0.781(4) 0.146(3) 0.874(3) 0.044(9) Uiso 1 1 d . .
H1O H 0.664(4) 0.275(3) 0.091(3) 0.048(10) Uiso 1 1 d . .
H5O H 0.493(4) 0.298(3) 0.945(3) 0.045(9) Uiso 1 1 d . .
C1 C 0.4548(2) 0.3729(2) 0.33454(16) 0.0150(4) Uani 1 1 d . .
C2 C 0.5478(2) 0.3347(2) 0.25425(17) 0.0184(5) Uani 1 1 d . .
H2 H 0.6414 0.2905 0.2677 0.022 Uiso 1 1 calc R U
C3 C 0.4996(2) 0.3634(2) 0.15333(17) 0.0173(4) Uani 1 1 d . .
C4 C 0.3623(2) 0.4298(2) 0.13218(17) 0.0178(4) Uani 1 1 d . .
H4 H 0.3325 0.4497 0.0623 0.021 Uiso 1 1 calc R U
C5 C 0.2716(2) 0.4659(2) 0.21306(17) 0.0163(4) Uani 1 1 d . .
C6 C 0.3159(2) 0.4365(2) 0.31765(16) 0.0154(4) Uani 1 1 d . .
C7 C 0.2236(2) 0.4682(2) 0.40435(17) 0.0173(4) Uani 1 1 d . .
C8 C 0.2809(2) 0.4320(2) 0.50682(17) 0.0187(5) Uani 1 1 d . .
C9 C 0.4180(2) 0.3708(2) 0.51889(16) 0.0160(4) Uani 1 1 d . .
C10 C 0.4927(2) 0.3254(2) 0.61601(17) 0.0159(4) Uani 1 1 d . .
C11 C 0.4273(2) 0.3451(2) 0.71410(17) 0.0160(4) Uani 1 1 d . .
H11 H 0.3325 0.3896 0.7183 0.019 Uiso 1 1 calc R U
C12 C 0.4996(2) 0.3005(2) 0.80463(17) 0.0165(4) Uani 1 1 d . .
C13 C 0.6401(2) 0.2345(2) 0.79958(17) 0.0173(4) Uani 1 1 d . .
C14 C 0.7055(2) 0.2169(2) 0.70281(18) 0.0213(5) Uani 1 1 d . .
H14 H 0.8011 0.1738 0.6986 0.026 Uiso 1 1 calc R U
C15 C 0.6331(2) 0.2613(2) 0.61195(17) 0.0197(5) Uani 1 1 d . .
H15 H 0.6794 0.2481 0.5461 0.024 Uiso 1 1 calc R U
C16 C 0.9308(3) -0.1003(2) 0.88717(19) 0.0231(5) Uani 1 1 d . .
C17 C 1.0513(3) -0.1935(2) 0.89471(18) 0.0223(5) Uani 1 1 d . .
C18 C 1.2037(2) -0.0349(2) 0.85578(19) 0.0222(5) Uani 1 1 d . .
C19 C 1.0832(2) 0.0582(2) 0.85053(18) 0.0209(5) Uani 1 1 d . .
C20 C 1.3561(3) -0.0024(3) 0.8373(3) 0.0379(7) Uani 1 1 d . .
H20A H 1.4238 -0.0809 0.8448 0.057 Uiso 1 1 calc R U
H20B H 1.3749 0.0490 0.8887 0.057 Uiso 1 1 calc R U
H20C H 1.3694 0.0462 0.7663 0.057 Uiso 1 1 calc R U
C22 C 1.0954(3) 0.1977(2) 0.8230(2) 0.0323(6) Uani 1 1 d . .
H22A H 0.9982 0.2454 0.8236 0.048 Uiso 1 1 calc R U
H22B H 1.1438 0.2165 0.7529 0.048 Uiso 1 1 calc R U
H22C H 1.1521 0.2226 0.8744 0.048 Uiso 1 1 calc R U
C23 C 0.7780(3) -0.1338(3) 0.8993(3) 0.0377(7) Uani 1 1 d . .
H23A H 0.7099 -0.0555 0.8915 0.057 Uiso 1 1 calc R U
H23B H 0.7608 -0.1846 0.9690 0.057 Uiso 1 1 calc R U
H23C H 0.7636 -0.1832 0.8454 0.057 Uiso 1 1 calc R U
C24 C 1.0390(3) -0.3334(3) 0.9196(3) 0.0375(7) Uani 1 1 d . .
H24A H 1.1363 -0.3811 0.9209 0.056 Uiso 1 1 calc R U
H24B H 0.9855 -0.3572 0.8658 0.056 Uiso 1 1 calc R U
H24C H 0.9873 -0.3536 0.9883 0.056 Uiso 1 1 calc R U
N1 N 0.9486(2) 0.02339(19) 0.86718(15) 0.0214(4) Uani 1 1 d . .
N2 N 1.1856(2) -0.15823(18) 0.87904(15) 0.0208(4) Uani 1 1 d . .
O1 O 0.58152(18) 0.32790(17) 0.07046(12) 0.0230(4) Uani 1 1 d . .
O2 O 0.13815(18) 0.52870(16) 0.19359(14) 0.0227(4) Uani 1 1 d . .
O3 O 0.09570(17) 0.52380(17) 0.39523(13) 0.0243(4) Uani 1 1 d . .
O4 O 0.19412(19) 0.46146(19) 0.58985(13) 0.0296(4) Uani 1 1 d . .
O5 O 0.43028(18) 0.31907(17) 0.89816(13) 0.0237(4) Uani 1 1 d . .
O6 O 0.70256(19) 0.19225(17) 0.89220(12) 0.0235(4) Uani 1 1 d . .
O7 O 0.50375(16) 0.34319(15) 0.43279(11) 0.0174(3) Uani 1 1 d . .

loop_
_atom_site_aniso_label
_atom_site_aniso_U_11
_atom_site_aniso_U_22
_atom_site_aniso_U_33
_atom_site_aniso_U_23
_atom_site_aniso_U_13
_atom_site_aniso_U_12
C26 0.316(15) 0.141(7) 0.066(4) -0.003(4) -0.022(6) -0.122(9)
C27 0.36(2) 0.286(18) 0.258(17) -0.135(14) 0.132(17) -0.255(19)
C28 0.209(9) 0.060(3) 0.135(6) -0.047(4) 0.087(6) -0.076(4)
C29 0.211(10) 0.227(10) 0.114(6) 0.066(6) 0.015(6) -0.147(9)
O8 0.282(9) 0.145(5) 0.181(7) -0.063(5) 0.103(7) -0.109(6)
C1 0.0160(10) 0.0163(10) 0.0126(10) -0.0014(8) -0.0043(8) -0.0010(8)
C2 0.0163(10) 0.0206(11) 0.0167(11) -0.0024(8) -0.0029(8) 0.0035(8)
C3 0.0205(11) 0.0168(10) 0.0144(10) -0.0048(8) -0.0003(8) 0.0015(8)
C4 0.0214(11) 0.0177(11) 0.0141(10) -0.0024(8) -0.0061(8) 0.0009(8)
C5 0.0157(10) 0.0160(10) 0.0168(10) -0.0009(8) -0.0048(8) -0.0007(8)
C6 0.0147(10) 0.0176(10) 0.0144(10) -0.0036(8) -0.0019(8) -0.0017(8)
C7 0.0134(10) 0.0200(11) 0.0174(11) -0.0015(8) -0.0014(8) -0.0004(8)
C8 0.0130(10) 0.0270(12) 0.0150(10) -0.0030(8) 0.0006(8) -0.0003(8)
C9 0.0141(10) 0.0209(11) 0.0130(10) -0.0038(8) 0.0001(8) -0.0017(8)
C10 0.0157(10) 0.0169(10) 0.0146(10) -0.0013(8) -0.0026(8) -0.0013(8)
C11 0.0132(10) 0.0188(10) 0.0159(10) -0.0032(8) -0.0016(8) -0.0011(8)
C12 0.0161(10) 0.0201(11) 0.0137(10) -0.0037(8) -0.0003(8) -0.0026(8)
C13 0.0188(11) 0.0176(11) 0.0149(10) -0.0009(8) -0.0046(8) -0.0002(8)
C14 0.0164(11) 0.0279(12) 0.0179(11) -0.0046(9) -0.0036(9) 0.0060(9)
C15 0.0184(11) 0.0265(12) 0.0132(10) -0.0055(8) 0.0011(8) 0.0017(9)
C16 0.0195(11) 0.0284(13) 0.0216(11) -0.0034(9) -0.0047(9) -0.0024(9)
C17 0.0243(12) 0.0223(12) 0.0213(11) -0.0058(9) -0.0040(9) -0.0019(9)
C18 0.0189(11) 0.0229(12) 0.0238(12) -0.0042(9) -0.0014(9) 0.0014(9)
C19 0.0194(11) 0.0218(11) 0.0199(11) -0.0015(9) -0.0015(9) 0.0006(9)
C20 0.0207(13) 0.0309(15) 0.061(2) -0.0076(13) 0.0031(13) -0.0012(10)
C22 0.0274(13) 0.0209(13) 0.0461(16) -0.0006(11) -0.0030(12) -0.0008(10)
C23 0.0231(13) 0.0376(16) 0.0520(18) -0.0043(13) -0.0040(12) -0.0057(11)
C24 0.0372(15) 0.0228(13) 0.0529(18) -0.0055(12) -0.0066(13) -0.0044(11)
N1 0.0185(9) 0.0250(10) 0.0193(10) -0.0018(8) -0.0048(8) 0.0018(8)
N2 0.0200(10) 0.0216(10) 0.0205(10) -0.0053(7) -0.0030(8) 0.0024(7)
O1 0.0227(8) 0.0309(9) 0.0130(8) -0.0071(6) -0.0029(6) 0.0106(7)
O2 0.0161(8) 0.0315(9) 0.0184(8) -0.0043(7) -0.0048(7) 0.0064(7)
O3 0.0121(8) 0.0392(10) 0.0189(8) -0.0027(7) -0.0014(6) 0.0044(7)
O4 0.0141(8) 0.0568(12) 0.0153(8) -0.0080(8) -0.0015(6) 0.0084(8)
O5 0.0189(8) 0.0393(10) 0.0123(8) -0.0067(7) -0.0010(6) 0.0020(7)
O6 0.0215(9) 0.0328(10) 0.0139(8) -0.0045(7) -0.0058(7) 0.0090(7)
O7 0.0145(7) 0.0257(8) 0.0109(7) -0.0036(6) -0.0020(6) 0.0027(6)

loop_
_atom_type_symbol
_atom_type_description
_atom_type_scat_dispersion_real
_atom_type_scat_dispersion_imag
_atom_type_scat_source
C C 0.0033 0.0016 'International Tables Vol C Tables 4.2.6.8 and 6.1.1.4'
H H 0.0000 0.0000 'International Tables Vol C Tables 4.2.6.8 and 6.1.1.4'
N N 0.0061 0.0033 'International Tables Vol C Tables 4.2.6.8 and 6.1.1.4'
O O 0.0106 0.0060 'International Tables Vol C Tables 4.2.6.8 and 6.1.1.4'

loop_
_geom_angle_atom_site_label_1
_geom_angle_atom_site_label_2
_geom_angle_atom_site_label_3
_geom_angle
_geom_angle_site_symmetry_1
_geom_angle_site_symmetry_3
C27 C26 O8 98.1(11) . .
C27 C26 H26A 112.2 . .
O8 C26 H26A 112.1 . .
C27 C26 H26B 112.2 . .
O8 C26 H26B 112.2 . .
H26A C26 H26B 109.8 . .
C26 C27 C28 124.3(18) . 2_756
C26 C27 H27A 106.2 . .
C28 C27 H27A 106.2 2_756 .
C26 C27 H27B 106.2 . .
C28 C27 H27B 106.2 2_756 .
H27A C27 H27B 106.4 . .
C27 C28 C29 105.4(9) 2_756 .
C27 C28 H28A 110.7 2_756 .
C29 C28 H28A 110.7 . .
C27 C28 H28B 110.7 2_756 .
C29 C28 H28B 110.7 . .
H28A C28 H28B 108.8 . .
C28 C29 O8 94.9(7) . 2_756
C28 C29 H29A 112.8 . .
O8 C29 H29A 112.8 2_756 .
C28 C29 H29B 112.8 . .
O8 C29 H29B 112.8 2_756 .
H29A C29 H29B 110.2 . .
C26 O8 C29 103.1(7) . 2_756
O7 C1 C2 116.73(18) . .
O7 C1 C6 120.69(19) . .
C2 C1 C6 122.57(19) . .
C1 C2 C3 117.67(19) . .
C1 C2 H2 121.2 . .
C3 C2 H2 121.2 . .
O1 C3 C2 121.87(19) . .
O1 C3 C4 116.33(19) . .
C2 C3 C4 121.8(2) . .
C5 C4 C3 119.53(19) . .
C5 C4 H4 120.2 . .
C3 C4 H4 120.2 . .
O2 C5 C4 119.96(19) . .
O2 C5 C6 119.65(19) . .
C4 C5 C6 120.38(19) . .
C1 C6 C5 118.02(19) . .
C1 C6 C7 119.68(19) . .
C5 C6 C7 122.29(19) . .
O3 C7 C6 123.2(2) . .
O3 C7 C8 119.9(2) . .
C6 C7 C8 116.94(19) . .
O4 C8 C9 121.5(2) . .
O4 C8 C7 117.49(19) . .
C9 C8 C7 121.0(2) . .
C8 C9 O7 120.00(19) . .
C8 C9 C10 128.5(2) . .
O7 C9 C10 111.49(17) . .
C15 C10 C11 118.48(19) . .
C15 C10 C9 119.73(19) . .
C11 C10 C9 121.78(19) . .
C12 C11 C10 120.68(19) . .
C12 C11 H11 119.7 . .
C10 C11 H11 119.7 . .
O5 C12 C11 118.50(19) . .
O5 C12 C13 121.24(19) . .
C11 C12 C13 120.2(2) . .
O6 C13 C14 124.3(2) . .
O6 C13 C12 116.52(19) . .
C14 C13 C12 119.16(19) . .
C13 C14 C15 120.7(2) . .
C13 C14 H14 119.7 . .
C15 C14 H14 119.7 . .
C14 C15 C10 120.8(2) . .
C14 C15 H15 119.6 . .
C10 C15 H15 119.6 . .
N1 C16 C17 120.4(2) . .
N1 C16 C23 117.4(2) . .
C17 C16 C23 122.2(2) . .
N2 C17 C16 119.7(2) . .
N2 C17 C24 117.2(2) . .
C16 C17 C24 123.1(2) . .
N2 C18 C19 120.2(2) . .
N2 C18 C20 117.3(2) . .
C19 C18 C20 122.5(2) . .
N1 C19 C18 119.9(2) . .
N1 C19 C22 117.0(2) . .
C18 C19 C22 123.0(2) . .
C18 C20 H20A 109.5 . .
C18 C20 H20B 109.5 . .
H20A C20 H20B 109.5 . .
C18 C20 H20C 109.5 . .
H20A C20 H20C 109.5 . .
H20B C20 H20C 109.5 . .
C19 C22 H22A 109.5 . .
C19 C22 H22B 109.5 . .
H22A C22 H22B 109.5 . .
C19 C22 H22C 109.5 . .
H22A C22 H22C 109.5 . .
H22B C22 H22C 109.5 . .
C16 C23 H23A 109.5 . .
C16 C23 H23B 109.5 . .
H23A C23 H23B 109.5 . .
C16 C23 H23C 109.5 . .
H23A C23 H23C 109.5 . .
H23B C23 H23C 109.5 . .
C17 C24 H24A 109.5 . .
C17 C24 H24B 109.5 . .
H24A C24 H24B 109.5 . .
C17 C24 H24C 109.5 . .
H24A C24 H24C 109.5 . .
H24B C24 H24C 109.5 . .
C16 N1 C19 119.7(2) . .
C18 N2 C17 120.1(2) . .
C3 O1 H1O 112(2) . .
C5 O2 H2O 106(3) . .
C8 O4 H4O 112(2) . .
C12 O5 H5O 107(2) . .
C13 O6 H6O 103(2) . .
C1 O7 C9 121.65(16) . .

loop_
_geom_bond_atom_site_label_1
_geom_bond_atom_site_label_2
_geom_bond_distance
_geom_bond_site_symmetry_2
C26 C27 1.235(16) .
C26 O8 1.533(12) .
C26 H26A 0.9900 .
C26 H26B 0.9900 .
C27 C28 1.331(17) 2_756
C27 H27A 0.9900 .
C27 H27B 0.9900 .
C28 C27 1.331(17) 2_756
C28 C29 1.535(12) .
C28 H28A 0.9900 .
C28 H28B 0.9900 .
C29 O8 1.641(12) 2_756
C29 H29A 0.9900 .
C29 H29B 0.9900 .
O8 C29 1.641(12) 2_756
C1 O7 1.360(2) .
C1 C2 1.384(3) .
C1 C6 1.396(3) .
C2 C3 1.389(3) .
C2 H2 0.9500 .
C3 O1 1.349(3) .
C3 C4 1.403(3) .
C4 C5 1.371(3) .
C4 H4 0.9500 .
C5 O2 1.354(3) .
C5 C6 1.421(3) .
C6 C7 1.422(3) .
C7 O3 1.265(3) .
C7 C8 1.444(3) .
C8 O4 1.351(3) .
C8 C9 1.364(3) .
C9 O7 1.373(2) .
C9 C10 1.465(3) .
C10 C15 1.397(3) .
C10 C11 1.404(3) .
C11 C12 1.381(3) .
C11 H11 0.9500 .
C12 O5 1.362(3) .
C12 C13 1.406(3) .
C13 O6 1.357(3) .
C13 C14 1.384(3) .
C14 C15 1.386(3) .
C14 H14 0.9500 .
C15 H15 0.9500 .
C16 N1 1.338(3) .
C16 C17 1.400(3) .
C16 C23 1.504(3) .
C17 N2 1.344(3) .
C17 C24 1.498(3) .
C18 N2 1.336(3) .
C18 C19 1.399(3) .
C18 C20 1.497(3) .
C19 N1 1.345(3) .
C19 C22 1.494(3) .
C20 H20A 0.9800 .
C20 H20B 0.9800 .
C20 H20C 0.9800 .
C22 H22A 0.9800 .
C22 H22B 0.9800 .
C22 H22C 0.9800 .
C23 H23A 0.9800 .
C23 H23B 0.9800 .
C23 H23C 0.9800 .
C24 H24A 0.9800 .
C24 H24B 0.9800 .
C24 H24C 0.9800 .
O1 H1O 0.93(4) .
O2 H2O 0.83(4) .
O4 H4O 0.88(4) .
O5 H5O 0.86(4) .
O6 H6O 0.87(4) .
